data_4080973
loop_
_publ_author_name
'Song, Li-Cheng'
'Gai, Bin'
'Feng, Zhan-Heng'
'Du, Zong-Qiang'
'Xie, Zhao-Jun'
'Sun, Xiao-Jing'
'Song, Hai-Bin'

_publ_section_title
;
 Synthesis, Structures, and Some Properties of Diiron Oxadiselenolate
 (ODSe) and Thiodiselenolate (TDSe) Complexes as Models for the Active
 Site of [FeFe]-Hydrogenases
;
_journal_issue 13
_journal_name_full Organometallics
_journal_page_first 3673
_journal_paper_doi 10.1021/om400309j
_journal_volume 32
_journal_year 2013
_chemical_formula_sum 'C40.5 H35.5 Cl1.5 Fe4 N2 O12 P Se4'
_chemical_formula_weight 1365.59
_chemical_name_systematic
; 
 ? 
;
_space_group_IT_number 2
_symmetry_cell_setting triclinic
_symmetry_space_group_name_Hall '-P 1'
_symmetry_space_group_name_H-M 'P -1'
_atom_sites_solution_hydrogens geom
_atom_sites_solution_primary direct
_atom_sites_solution_secondary difmap
_audit_creation_method SHELXL-97
_cell_angle_alpha 80.46(3)
_cell_angle_beta 74.38(3)
_cell_angle_gamma 77.01(3)
_cell_formula_units_Z 2
_cell_length_a 11.455(2)
_cell_length_b 13.440(3)
_cell_length_c 17.991(4)
_cell_measurement_reflns_used 6815
_cell_measurement_temperature 293(2)
_cell_measurement_theta_max 27.515
_cell_measurement_theta_min 2.065
_cell_volume 2582.9(10)
_computing_cell_refinement crystalclear
_computing_data_collection crystalclear
_computing_data_reduction crystalclear
_computing_molecular_graphics 'Bruker SHELXTL'
_computing_publication_material 'Bruker SHELXTL'
_computing_structure_refinement 'SHELXL-97 (Sheldrick, 1997)'
_computing_structure_solution 'SHELXS-97 (Sheldrick, 1990)'
_diffrn_ambient_temperature 293(2)
_diffrn_measured_fraction_theta_full 0.998
_diffrn_measured_fraction_theta_max 0.998
_diffrn_measurement_device_type 'rigaku saturn'
_diffrn_measurement_method '\w scans'
_diffrn_radiation_monochromator confocal
_diffrn_radiation_source 'rotating anode'
_diffrn_radiation_type MoK\a
_diffrn_radiation_wavelength 0.71073
_diffrn_reflns_av_R_equivalents 0.0541
_diffrn_reflns_av_sigmaI/netI 0.0649
_diffrn_reflns_limit_h_max 13
_diffrn_reflns_limit_h_min -13
_diffrn_reflns_limit_k_max 15
_diffrn_reflns_limit_k_min -15
_diffrn_reflns_limit_l_max 21
_diffrn_reflns_limit_l_min -21
_diffrn_reflns_number 26567
_diffrn_reflns_theta_full 25.02
_diffrn_reflns_theta_max 25.02
_diffrn_reflns_theta_min 1.85
_diffrn_standards_decay_% 0
_diffrn_standards_interval_count 0
_diffrn_standards_interval_time 0
_diffrn_standards_number 0
_exptl_absorpt_coefficient_mu 4.084
_exptl_absorpt_correction_T_max 0.6400
_exptl_absorpt_correction_T_min 0.4955
_exptl_absorpt_correction_type multi-scan
_exptl_absorpt_process_details crystalclear
_exptl_crystal_density_diffrn 1.756
_exptl_crystal_density_method 'not measured'
_exptl_crystal_F_000 1338
_exptl_crystal_size_max 0.20
_exptl_crystal_size_mid 0.16
_exptl_crystal_size_min 0.12
_refine_diff_density_max 2.018
_refine_diff_density_min -1.124
_refine_diff_density_rms 0.151
_refine_ls_extinction_coef 0.0044(9)
_refine_ls_extinction_expression Fc^*^=kFc[1+0.001xFc^2^\l^3^/sin(2\q)]^-1/4^
_refine_ls_extinction_method constr
_refine_ls_goodness_of_fit_ref 1.048
_refine_ls_hydrogen_treatment constr
_refine_ls_matrix_type full
_refine_ls_number_parameters 608
_refine_ls_number_reflns 9109
_refine_ls_number_restraints 27
_refine_ls_restrained_S_all 1.057
_refine_ls_R_factor_all 0.0978
_refine_ls_R_factor_gt 0.0757
_refine_ls_shift/su_max 0.000
_refine_ls_shift/su_mean 0.000
_refine_ls_structure_factor_coef Fsqd
_refine_ls_weighting_details 'calc w=1/[\s^2^(Fo^2^)+(0.1336P)^2^+0.0000P] where P=(Fo^2^+2Fc^2^)/3'
_refine_ls_weighting_scheme calc
_refine_ls_wR_factor_gt 0.2087
_refine_ls_wR_factor_ref 0.2294
_reflns_number_gt 6197
_reflns_number_total 9109
_reflns_threshold_expression >2sigma(I)
_cod_data_source_file om400309j_si_003.cif
_cod_data_source_block 6
_cod_depositor_comments
;
The following automatic conversions were performed:

'_symmetry_cell_setting' value 'Triclinic' changed to 'triclinic'
according to /home/saulius/struct/CIF-dictionaries/cif_core.dic
dictionary named 'cif_core.dic' version 2.4.2 from
2011-04-26.

'_exptl_absorpt_correction_type' value 'MULTI-SCAN'
changed to 'multi-scan' according to
/home/saulius/struct/CIF-dictionaries/cif_core.dic dictionary named
'cif_core.dic' version 2.4.2 from 2011-04-26.

Automatic conversion script
Id: cif_fix_values 1891 2012-01-12 08:04:46Z andrius 
;
_cod_original_cell_volume 2583.0(9)
_cod_original_sg_symbol_H-M P-1
_cod_original_formula_sum 'C40.50 H35.50 Cl1.50 Fe4 N2 O12 P Se4'
_cod_database_code 4080973

loop_
_symmetry_equiv_pos_as_xyz
'x, y, z'
'-x, -y, -z'

loop_
_atom_site_label
_atom_site_type_symbol
_atom_site_fract_x
_atom_site_fract_y
_atom_site_fract_z
_atom_site_U_iso_or_equiv
_atom_site_adp_type
_atom_site_occupancy
_atom_site_symmetry_multiplicity
_atom_site_calc_flag
_atom_site_refinement_flags
Se1 Se 0.59329(8) 0.55762(6) 0.70201(4) 0.0612(3) Uani 1 1 d .
Se2 Se 0.72847(8) 0.75527(6) 0.66404(5) 0.0694(3) Uani 1 1 d .
Se3 Se 0.79505(7) 1.02858(6) 0.60875(5) 0.0626(3) Uani 1 1 d .
Se4 Se 0.76277(8) 1.25125(6) 0.66930(5) 0.0653(3) Uani 1 1 d .
Fe1 Fe 0.77999(11) 0.58405(9) 0.72348(7) 0.0671(4) Uani 1 1 d .
Fe2 Fe 0.56977(10) 0.70263(8) 0.77007(6) 0.0538(3) Uani 1 1 d .
Fe3 Fe 0.86855(11) 1.18278(10) 0.55011(7) 0.0680(4) Uani 1 1 d .
Fe4 Fe 0.63920(10) 1.18018(8) 0.61221(6) 0.0551(3) Uani 1 1 d .
P1 P 0.48972(18) 1.14515(14) 0.71606(11) 0.0510(5) Uani 1 1 d .
N1 N 0.2956(6) 0.7535(5) 0.7775(4) 0.0635(17) Uani 1 1 d .
N2 N 0.3805(6) 0.8808(5) 0.7155(4) 0.0631(17) Uani 1 1 d .
O1 O 0.9390(10) 0.6665(9) 0.7887(7) 0.166(4) Uani 1 1 d .
O2 O 0.9513(7) 0.4843(7) 0.5927(5) 0.119(3) Uani 1 1 d .
O3 O 0.7802(7) 0.4033(6) 0.8382(5) 0.107(2) Uani 1 1 d .
O4 O 0.5135(6) 0.5691(5) 0.9147(3) 0.0793(17) Uani 1 1 d .
O5 O 0.6284(7) 0.8329(5) 0.8627(4) 0.094(2) Uani 1 1 d .
O6 O 1.1247(7) 1.1174(7) 0.5701(5) 0.115(3) Uani 1 1 d .
O7 O 0.9054(7) 1.1194(6) 0.3962(4) 0.104(2) Uani 1 1 d .
O8 O 0.8464(10) 1.3966(7) 0.4759(6) 0.138(3) Uani 1 1 d .
O9 O 0.5375(8) 1.3900(5) 0.5602(5) 0.108(2) Uani 1 1 d .
O10 O 0.5705(6) 1.0986(5) 0.4939(4) 0.0882(19) Uani 1 1 d .
O11 O 0.5886(8) 0.7073(5) 0.5684(4) 0.104(2) Uani 1 1 d .
O12 O 0.7724(6) 1.0565(5) 0.7666(4) 0.0871(18) Uani 1 1 d .
C1 C 0.8784(11) 0.6334(9) 0.7631(8) 0.104(4) Uani 1 1 d .
C2 C 0.8848(9) 0.5248(7) 0.6437(6) 0.083(3) Uani 1 1 d .
C3 C 0.7778(8) 0.4730(8) 0.7932(6) 0.083(3) Uani 1 1 d .
C4 C 0.5302(7) 0.6222(6) 0.8563(5) 0.0591(19) Uani 1 1 d .
C5 C 0.6018(8) 0.7832(6) 0.8242(5) 0.066(2) Uani 1 1 d .
C6 C 1.0257(10) 1.1459(8) 0.5614(6) 0.083(3) Uani 1 1 d .
C7 C 0.8896(9) 1.1431(8) 0.4575(6) 0.079(3) Uani 1 1 d .
C8 C 0.8580(10) 1.3116(9) 0.5052(6) 0.094(3) Uani 1 1 d .
C9 C 0.5747(9) 1.3062(7) 0.5830(5) 0.074(2) Uani 1 1 d .
C10 C 0.5952(7) 1.1306(6) 0.5413(5) 0.0596(19) Uani 1 1 d .
C11 C 0.5995(10) 0.6046(7) 0.5912(5) 0.082(3) Uani 1 1 d .
H11A H 0.6772 0.5703 0.5608 0.099 Uiso 1 1 calc R
H11B H 0.5340 0.5814 0.5780 0.099 Uiso 1 1 calc R
C12 C 0.6949(11) 0.7461(7) 0.5639(5) 0.086(3) Uani 1 1 d .
H12A H 0.6873 0.8142 0.5354 0.103 Uiso 1 1 calc R
H12B H 0.7656 0.7027 0.5341 0.103 Uiso 1 1 calc R
C13 C 0.8405(8) 0.9925(7) 0.7098(5) 0.074(2) Uani 1 1 d .
H13A H 0.8300 0.9225 0.7293 0.088 Uiso 1 1 calc R
H13B H 0.9273 0.9944 0.7014 0.088 Uiso 1 1 calc R
C14 C 0.8075(9) 1.1548(7) 0.7565(5) 0.082(3) Uani 1 1 d .
H14A H 0.8963 1.1438 0.7494 0.098 Uiso 1 1 calc R
H14B H 0.7697 1.1868 0.8040 0.098 Uiso 1 1 calc R
C15 C 0.4069(7) 0.7834(5) 0.7541(4) 0.0565(18) Uani 1 1 d .
C16 C 0.2562(9) 0.9085(7) 0.7175(6) 0.079(3) Uani 1 1 d .
H16 H 0.2167 0.9708 0.6966 0.095 Uiso 1 1 calc R
C17 C 0.2030(9) 0.8296(7) 0.7548(6) 0.089(3) Uani 1 1 d .
H17 H 0.1201 0.8260 0.7640 0.107 Uiso 1 1 calc R
C18 C 0.2653(8) 0.6622(6) 0.8232(5) 0.068(2) Uani 1 1 d .
C19 C 0.2398(9) 0.6579(9) 0.9037(7) 0.091(3) Uani 1 1 d .
C20 C 0.2037(10) 0.5616(11) 0.9457(7) 0.111(4) Uani 1 1 d .
H20 H 0.1886 0.5527 0.9996 0.133 Uiso 1 1 calc R
C21 C 0.1914(12) 0.4844(10) 0.9088(12) 0.136(6) Uani 1 1 d .
C22 C 0.2126(10) 0.4970(9) 0.8282(10) 0.115(5) Uani 1 1 d .
H22 H 0.2016 0.4458 0.8031 0.138 Uiso 1 1 calc R
C23 C 0.2498(8) 0.5844(7) 0.7848(6) 0.077(3) Uani 1 1 d .
C24 C 0.2671(11) 0.5911(9) 0.6999(7) 0.108(4) Uani 1 1 d .
H24A H 0.2848 0.5232 0.6845 0.161 Uiso 1 1 calc R
H24B H 0.3347 0.6254 0.6741 0.161 Uiso 1 1 calc R
H24C H 0.1932 0.6292 0.6858 0.161 Uiso 1 1 calc R
C25 C 0.2472(11) 0.7452(10) 0.9415(7) 0.115(4) Uani 1 1 d .
H25A H 0.3194 0.7726 0.9139 0.173 Uiso 1 1 calc R
H25B H 0.2519 0.7220 0.9942 0.173 Uiso 1 1 calc R
H25C H 0.1750 0.7977 0.9410 0.173 Uiso 1 1 calc R
C26 C 0.1576(15) 0.3886(12) 0.9629(12) 0.226(11) Uani 1 1 d .
H26A H 0.2170 0.3290 0.9461 0.338 Uiso 1 1 calc R
H26B H 0.0770 0.3808 0.9613 0.338 Uiso 1 1 calc R
H26C H 0.1575 0.3961 1.0150 0.338 Uiso 1 1 calc R
C27 C 0.4601(8) 0.9556(6) 0.6823(5) 0.065(2) Uani 1 1 d .
H27A H 0.4228 1.0070 0.6465 0.078 Uiso 1 1 calc R
H27B H 0.5391 0.9214 0.6533 0.078 Uiso 1 1 calc R
C28 C 0.4807(7) 1.0089(6) 0.7463(4) 0.0610(19) Uani 1 1 d .
H28A H 0.5566 0.9731 0.7603 0.073 Uiso 1 1 calc R
H28B H 0.4134 1.0038 0.7922 0.073 Uiso 1 1 calc R
C29 C 0.3294(7) 1.2019(5) 0.7135(5) 0.0571(18) Uani 1 1 d .
C30 C 0.2989(8) 1.2541(7) 0.6467(5) 0.069(2) Uani 1 1 d .
H30 H 0.3598 1.2561 0.6006 0.083 Uiso 1 1 calc R
C31 C 0.1750(9) 1.3055(9) 0.6473(6) 0.091(3) Uani 1 1 d .
H31 H 0.1556 1.3440 0.6027 0.109 Uiso 1 1 calc R
C32 C 0.0852(9) 1.2969(8) 0.7149(7) 0.085(3) Uani 1 1 d .
H32 H 0.0042 1.3297 0.7160 0.102 Uiso 1 1 calc R
C33 C 0.1130(9) 1.2406(8) 0.7809(6) 0.088(3) Uani 1 1 d .
H33 H 0.0505 1.2319 0.8254 0.106 Uiso 1 1 calc R
C34 C 0.2352(8) 1.1965(7) 0.7812(5) 0.079(2) Uani 1 1 d .
H34 H 0.2544 1.1629 0.8271 0.094 Uiso 1 1 calc R
C35 C 0.4939(7) 1.1879(6) 0.8076(4) 0.0577(18) Uani 1 1 d .
C36 C 0.4841(8) 1.2935(7) 0.8064(5) 0.071(2) Uani 1 1 d .
H36 H 0.4731 1.3377 0.7622 0.085 Uiso 1 1 calc R
C37 C 0.4909(9) 1.3323(8) 0.8727(6) 0.090(3) Uani 1 1 d .
H37 H 0.4890 1.4020 0.8722 0.108 Uiso 1 1 calc R
C38 C 0.5003(10) 1.2659(10) 0.9375(6) 0.097(3) Uani 1 1 d .
H38 H 0.4964 1.2924 0.9828 0.117 Uiso 1 1 calc R
C39 C 0.5150(10) 1.1632(10) 0.9388(6) 0.092(3) Uani 1 1 d .
H39 H 0.5300 1.1194 0.9824 0.111 Uiso 1 1 calc R
C40 C 0.5073(8) 1.1240(7) 0.8738(5) 0.072(2) Uani 1 1 d .
H40 H 0.5112 1.0539 0.8752 0.087 Uiso 1 1 calc R
C41 C 0.8354(11) 0.9614(9) 0.9254(7) 0.081(5) Uani 0.50 1 d PDU
H41 H 0.7776 0.9868 0.8921 0.097 Uiso 0.50 1 calc PR
Cl1 Cl 0.9587(7) 1.0276(6) 0.8993(5) 0.132(2) Uani 0.50 1 d PDU
Cl2 Cl 0.9046(9) 0.8339(7) 0.9159(7) 0.184(4) Uani 0.50 1 d PDU
Cl3 Cl 0.7626(9) 0.9720(9) 1.0229(5) 0.175(3) Uani 0.50 1 d PDU

loop_
_atom_site_aniso_label
_atom_site_aniso_U_11
_atom_site_aniso_U_22
_atom_site_aniso_U_33
_atom_site_aniso_U_23
_atom_site_aniso_U_13
_atom_site_aniso_U_12
Se1 0.0804(6) 0.0488(5) 0.0540(5) -0.0065(3) -0.0149(4) -0.0127(4)
Se2 0.0790(6) 0.0584(5) 0.0669(6) -0.0020(4) -0.0083(4) -0.0201(4)
Se3 0.0686(5) 0.0572(5) 0.0629(5) -0.0138(4) -0.0172(4) -0.0072(4)
Se4 0.0757(6) 0.0638(5) 0.0617(5) -0.0161(4) -0.0141(4) -0.0207(4)
Fe1 0.0658(7) 0.0635(7) 0.0661(8) -0.0065(6) -0.0132(6) -0.0040(6)
Fe2 0.0653(7) 0.0478(6) 0.0482(6) -0.0058(5) -0.0136(5) -0.0103(5)
Fe3 0.0730(8) 0.0740(8) 0.0579(7) -0.0129(6) -0.0071(6) -0.0226(6)
Fe4 0.0669(7) 0.0485(6) 0.0522(6) -0.0079(5) -0.0171(5) -0.0108(5)
P1 0.0601(11) 0.0441(10) 0.0502(11) -0.0066(8) -0.0156(9) -0.0091(8)
N1 0.060(4) 0.058(4) 0.075(5) 0.001(3) -0.018(3) -0.019(3)
N2 0.079(5) 0.051(4) 0.068(4) -0.007(3) -0.032(4) -0.012(3)
O1 0.146(9) 0.173(10) 0.215(12) -0.041(9) -0.100(9) -0.022(7)
O2 0.103(6) 0.141(7) 0.090(5) -0.017(5) 0.005(5) -0.006(5)
O3 0.109(6) 0.097(5) 0.094(5) 0.020(4) -0.022(4) -0.001(4)
O4 0.102(5) 0.079(4) 0.050(3) -0.001(3) -0.009(3) -0.022(3)
O5 0.141(6) 0.078(4) 0.087(5) -0.016(4) -0.052(4) -0.037(4)
O6 0.081(5) 0.154(8) 0.117(7) -0.028(5) -0.028(5) -0.020(5)
O7 0.101(5) 0.131(6) 0.076(5) -0.036(4) -0.021(4) 0.000(4)
O8 0.199(10) 0.087(6) 0.127(7) 0.012(5) -0.030(7) -0.053(6)
O9 0.149(7) 0.060(4) 0.135(7) 0.006(4) -0.075(5) -0.023(4)
O10 0.115(5) 0.094(5) 0.068(4) -0.021(3) -0.042(4) -0.012(4)
O11 0.163(7) 0.078(5) 0.068(4) 0.003(3) -0.033(4) -0.019(5)
O12 0.096(5) 0.090(5) 0.075(4) -0.008(4) -0.027(4) -0.011(4)
C1 0.092(8) 0.101(8) 0.129(10) -0.035(7) -0.049(7) 0.006(6)
C2 0.072(6) 0.083(6) 0.072(6) -0.002(5) 0.013(5) -0.012(5)
C3 0.070(6) 0.097(7) 0.065(6) 0.006(5) -0.013(5) 0.000(5)
C4 0.064(5) 0.054(4) 0.053(5) -0.010(4) -0.003(4) -0.011(4)
C5 0.084(6) 0.052(4) 0.064(5) -0.001(4) -0.032(4) -0.005(4)
C6 0.095(7) 0.090(7) 0.067(6) -0.023(5) -0.009(5) -0.026(6)
C7 0.084(6) 0.089(7) 0.069(6) -0.006(5) -0.025(5) -0.017(5)
C8 0.110(8) 0.092(7) 0.082(7) -0.002(6) -0.005(6) -0.047(6)
C9 0.102(7) 0.056(5) 0.071(6) -0.005(4) -0.033(5) -0.016(5)
C10 0.064(5) 0.053(4) 0.057(5) -0.005(4) -0.014(4) -0.004(3)
C11 0.115(8) 0.065(6) 0.068(6) -0.006(4) -0.024(5) -0.014(5)
C12 0.134(9) 0.067(6) 0.047(5) 0.002(4) -0.003(5) -0.027(6)
C13 0.077(5) 0.079(6) 0.063(5) -0.015(4) -0.016(4) -0.005(4)
C14 0.092(7) 0.090(7) 0.069(6) -0.020(5) -0.020(5) -0.020(5)
C15 0.078(5) 0.044(4) 0.050(4) -0.011(3) -0.018(4) -0.010(3)
C16 0.083(6) 0.064(5) 0.101(7) -0.007(5) -0.048(5) -0.008(5)
C17 0.082(6) 0.075(6) 0.117(9) 0.005(6) -0.044(6) -0.016(5)
C18 0.073(5) 0.057(5) 0.070(6) 0.000(4) -0.018(4) -0.010(4)
C19 0.070(6) 0.102(8) 0.090(7) -0.015(6) -0.009(5) -0.005(5)
C20 0.076(7) 0.120(10) 0.098(9) 0.030(7) 0.013(6) -0.011(7)
C21 0.083(8) 0.074(8) 0.214(18) 0.019(10) -0.001(10) -0.009(6)
C22 0.076(7) 0.071(7) 0.177(14) 0.009(8) -0.005(8) -0.019(5)
C23 0.054(5) 0.064(5) 0.111(8) -0.011(5) -0.011(5) -0.016(4)
C24 0.111(9) 0.118(9) 0.111(9) -0.039(7) -0.020(7) -0.044(7)
C25 0.102(8) 0.158(12) 0.086(8) -0.049(8) -0.029(6) 0.007(8)
C26 0.148(14) 0.123(12) 0.30(2) 0.078(14) 0.073(15) -0.027(10)
C27 0.081(5) 0.054(4) 0.059(5) -0.007(4) -0.014(4) -0.015(4)
C28 0.069(5) 0.063(5) 0.051(4) 0.004(4) -0.021(4) -0.012(4)
C29 0.061(4) 0.050(4) 0.059(5) -0.012(3) -0.009(4) -0.010(3)
C30 0.061(5) 0.080(6) 0.063(5) -0.020(4) -0.016(4) -0.001(4)
C31 0.077(6) 0.117(8) 0.077(7) -0.024(6) -0.027(5) 0.004(6)
C32 0.065(6) 0.088(7) 0.103(8) -0.025(6) -0.023(6) 0.001(5)
C33 0.064(6) 0.107(8) 0.084(7) 0.001(6) 0.000(5) -0.027(5)
C34 0.072(6) 0.092(7) 0.062(5) 0.002(5) -0.013(5) -0.006(5)
C35 0.058(4) 0.059(5) 0.057(5) -0.018(4) -0.010(4) -0.010(3)
C36 0.076(5) 0.070(5) 0.072(6) -0.023(4) -0.019(4) -0.012(4)
C37 0.101(7) 0.092(7) 0.090(7) -0.044(6) -0.014(6) -0.029(6)
C38 0.107(8) 0.131(10) 0.064(6) -0.040(7) -0.010(6) -0.034(7)
C39 0.101(7) 0.123(9) 0.060(6) -0.019(6) -0.022(5) -0.026(6)
C40 0.091(6) 0.077(6) 0.047(4) -0.010(4) -0.013(4) -0.012(5)
C41 0.077(8) 0.096(9) 0.073(8) 0.006(7) -0.031(7) -0.018(7)
Cl1 0.136(5) 0.133(5) 0.141(5) 0.032(4) -0.059(4) -0.057(4)
Cl2 0.177(7) 0.151(6) 0.231(8) -0.008(6) -0.048(6) -0.058(5)
Cl3 0.159(6) 0.216(8) 0.129(6) 0.003(6) -0.021(5) -0.030(6)

loop_
_atom_type_symbol
_atom_type_description
_atom_type_scat_dispersion_real
_atom_type_scat_dispersion_imag
_atom_type_scat_source
C C 0.0033 0.0016 'International Tables Vol C Tables 4.2.6.8 and 6.1.1.4'
H H 0.0000 0.0000 'International Tables Vol C Tables 4.2.6.8 and 6.1.1.4'
N N 0.0061 0.0033 'International Tables Vol C Tables 4.2.6.8 and 6.1.1.4'
O O 0.0106 0.0060 'International Tables Vol C Tables 4.2.6.8 and 6.1.1.4'
P P 0.1023 0.0942 'International Tables Vol C Tables 4.2.6.8 and 6.1.1.4'
Cl Cl 0.1484 0.1585 'International Tables Vol C Tables 4.2.6.8 and 6.1.1.4'
Fe Fe 0.3463 0.8444 'International Tables Vol C Tables 4.2.6.8 and 6.1.1.4'
Se Se -0.0929 2.2259 'International Tables Vol C Tables 4.2.6.8 and 6.1.1.4'

loop_
_geom_angle_atom_site_label_1
_geom_angle_atom_site_label_2
_geom_angle_atom_site_label_3
_geom_angle
C11 Se1 Fe1 106.1(3)
C11 Se1 Fe2 109.6(3)
Fe1 Se1 Fe2 65.41(5)
C12 Se2 Fe1 107.6(3)
C12 Se2 Fe2 111.0(3)
Fe1 Se2 Fe2 65.47(5)
C13 Se3 Fe4 110.2(3)
C13 Se3 Fe3 106.7(3)
Fe4 Se3 Fe3 65.13(5)
C14 Se4 Fe3 109.6(3)
C14 Se4 Fe4 109.5(3)
Fe3 Se4 Fe4 65.24(5)
C1 Fe1 C2 102.4(5)
C1 Fe1 C3 93.0(6)
C2 Fe1 C3 97.9(4)
C1 Fe1 Se1 158.9(4)
C2 Fe1 Se1 98.2(3)
C3 Fe1 Se1 88.4(3)
C1 Fe1 Se2 85.8(4)
C2 Fe1 Se2 100.9(3)
C3 Fe1 Se2 160.9(3)
Se1 Fe1 Se2 86.06(6)
C1 Fe1 Fe2 101.9(4)
C2 Fe1 Fe2 145.7(3)
C3 Fe1 Fe2 104.6(3)
Se1 Fe1 Fe2 57.56(4)
Se2 Fe1 Fe2 57.29(5)
C5 Fe2 C4 87.8(4)
C5 Fe2 C15 99.1(3)
C4 Fe2 C15 103.9(3)
C5 Fe2 Se2 88.1(3)
C4 Fe2 Se2 148.0(3)
C15 Fe2 Se2 108.1(2)
C5 Fe2 Se1 159.9(3)
C4 Fe2 Se1 87.3(2)
C15 Fe2 Se1 101.0(2)
Se2 Fe2 Se1 85.71(5)
C5 Fe2 Fe1 103.8(3)
C4 Fe2 Fe1 93.1(3)
C15 Fe2 Fe1 151.9(2)
Se2 Fe2 Fe1 57.24(5)
Se1 Fe2 Fe1 57.04(5)
C7 Fe3 C8 88.2(5)
C7 Fe3 C6 100.0(4)
C8 Fe3 C6 104.4(5)
C7 Fe3 Se4 158.4(3)
C8 Fe3 Se4 87.3(3)
C6 Fe3 Se4 101.6(3)
C7 Fe3 Se3 89.2(3)
C8 Fe3 Se3 156.1(4)
C6 Fe3 Se3 99.5(3)
Se4 Fe3 Se3 86.37(5)
C7 Fe3 Fe4 102.7(3)
C8 Fe3 Fe4 100.2(4)
C6 Fe3 Fe4 146.9(3)
Se4 Fe3 Fe4 57.46(5)
Se3 Fe3 Fe4 57.40(5)
C9 Fe4 C10 92.6(4)
C9 Fe4 P1 99.6(3)
C10 Fe4 P1 99.8(3)
C9 Fe4 Se4 87.1(3)
C10 Fe4 Se4 158.9(3)
P1 Fe4 Se4 101.01(7)
C9 Fe4 Se3 156.0(3)
C10 Fe4 Se3 85.5(2)
P1 Fe4 Se3 104.32(7)
Se4 Fe4 Se3 86.32(5)
C9 Fe4 Fe3 99.9(3)
C10 Fe4 Fe3 102.2(3)
P1 Fe4 Fe3 149.77(8)
Se4 Fe4 Fe3 57.30(4)
Se3 Fe4 Fe3 57.47(5)
C29 P1 C28 101.6(4)
C29 P1 C35 99.6(3)
C28 P1 C35 101.5(4)
C29 P1 Fe4 118.2(3)
C28 P1 Fe4 116.9(3)
C35 P1 Fe4 116.1(3)
C15 N1 C17 111.4(7)
C15 N1 C18 128.6(7)
C17 N1 C18 119.9(7)
C16 N2 C15 110.7(7)
C16 N2 C27 119.3(7)
C15 N2 C27 129.7(7)
C11 O11 C12 114.0(9)
C13 O12 C14 114.4(7)
O1 C1 Fe1 178.6(12)
O2 C2 Fe1 178.3(9)
O3 C3 Fe1 177.4(10)
O4 C4 Fe2 174.2(7)
O5 C5 Fe2 175.9(7)
O6 C6 Fe3 176.5(10)
O7 C7 Fe3 178.0(9)
O8 C8 Fe3 177.5(11)
O9 C9 Fe4 176.2(10)
O10 C10 Fe4 177.8(7)
O11 C11 Se1 117.6(6)
O11 C11 H11A 107.9
Se1 C11 H11A 107.9
O11 C11 H11B 107.9
Se1 C11 H11B 107.9
H11A C11 H11B 107.2
O11 C12 Se2 115.7(6)
O11 C12 H12A 108.4
Se2 C12 H12A 108.4
O11 C12 H12B 108.4
Se2 C12 H12B 108.4
H12A C12 H12B 107.4
O12 C13 Se3 114.8(6)
O12 C13 H13A 108.6
Se3 C13 H13A 108.6
O12 C13 H13B 108.6
Se3 C13 H13B 108.6
H13A C13 H13B 107.5
O12 C14 Se4 115.8(6)
O12 C14 H14A 108.3
Se4 C14 H14A 108.3
O12 C14 H14B 108.3
Se4 C14 H14B 108.3
H14A C14 H14B 107.4
N1 C15 N2 103.5(7)
N1 C15 Fe2 127.6(5)
N2 C15 Fe2 128.9(6)
C17 C16 N2 107.6(8)
C17 C16 H16 126.2
N2 C16 H16 126.2
C16 C17 N1 106.8(8)
C16 C17 H17 126.6
N1 C17 H17 126.6
C19 C18 C23 123.3(9)
C19 C18 N1 118.6(8)
C23 C18 N1 117.8(8)
C18 C19 C20 114.2(10)
C18 C19 C25 121.4(10)
C20 C19 C25 124.4(11)
C21 C20 C19 122.9(12)
C21 C20 H20 118.6
C19 C20 H20 118.6
C20 C21 C22 119.2(12)
C20 C21 C26 114.8(18)
C22 C21 C26 126.0(18)
C23 C22 C21 121.1(14)
C23 C22 H22 119.5
C21 C22 H22 119.5
C22 C23 C18 119.2(11)
C22 C23 C24 116.7(11)
C18 C23 C24 124.0(9)
C23 C24 H24A 109.5
C23 C24 H24B 109.5
H24A C24 H24B 109.5
C23 C24 H24C 109.5
H24A C24 H24C 109.5
H24B C24 H24C 109.5
C19 C25 H25A 109.5
C19 C25 H25B 109.5
H25A C25 H25B 109.5
C19 C25 H25C 109.5
H25A C25 H25C 109.5
H25B C25 H25C 109.5
C21 C26 H26A 109.5
C21 C26 H26B 109.5
H26A C26 H26B 109.5
C21 C26 H26C 109.5
H26A C26 H26C 109.5
H26B C26 H26C 109.5
N2 C27 C28 111.1(6)
N2 C27 H27A 109.4
C28 C27 H27A 109.4
N2 C27 H27B 109.4
C28 C27 H27B 109.4
H27A C27 H27B 108.0
C27 C28 P1 112.8(5)
C27 C28 H28A 109.0
P1 C28 H28A 109.0
C27 C28 H28B 109.0
P1 C28 H28B 109.0
H28A C28 H28B 107.8
C30 C29 C34 118.3(8)
C30 C29 P1 121.6(6)
C34 C29 P1 120.0(7)
C29 C30 C31 120.9(8)
C29 C30 H30 119.5
C31 C30 H30 119.5
C32 C31 C30 118.6(10)
C32 C31 H31 120.7
C30 C31 H31 120.7
C33 C32 C31 121.1(9)
C33 C32 H32 119.5
C31 C32 H32 119.5
C32 C33 C34 119.8(9)
C32 C33 H33 120.1
C34 C33 H33 120.1
C33 C34 C29 121.0(9)
C33 C34 H34 119.5
C29 C34 H34 119.5
C40 C35 C36 119.6(8)
C40 C35 P1 124.9(6)
C36 C35 P1 115.5(6)
C35 C36 C37 119.3(9)
C35 C36 H36 120.4
C37 C36 H36 120.4
C38 C37 C36 118.6(10)
C38 C37 H37 120.7
C36 C37 H37 120.7
C39 C38 C37 122.8(10)
C39 C38 H38 118.6
C37 C38 H38 118.6
C38 C39 C40 118.8(11)
C38 C39 H39 120.6
C40 C39 H39 120.6
C35 C40 C39 120.6(9)
C35 C40 H40 119.7
C39 C40 H40 119.7
Cl2 C41 Cl3 108.3(9)
Cl2 C41 Cl1 104.6(7)
Cl3 C41 Cl1 108.7(8)
Cl2 C41 H41 111.6
Cl3 C41 H41 111.6
Cl1 C41 H41 111.6

loop_
_geom_bond_atom_site_label_1
_geom_bond_atom_site_label_2
_geom_bond_distance
Se1 C11 1.976(9)
Se1 Fe1 2.3834(16)
Se1 Fe2 2.3974(14)
Se2 C12 1.969(9)
Se2 Fe1 2.3877(17)
Se2 Fe2 2.3890(16)
Se3 C13 1.979(9)
Se3 Fe4 2.3853(16)
Se3 Fe3 2.3872(16)
Se4 C14 1.966(10)
Se4 Fe3 2.3805(16)
Se4 Fe4 2.3847(14)
Fe1 C1 1.773(13)
Fe1 C2 1.777(10)
Fe1 C3 1.784(10)
Fe1 Fe2 2.5830(18)
Fe2 C5 1.725(9)
Fe2 C4 1.751(8)
Fe2 C15 2.004(8)
Fe3 C7 1.772(10)
Fe3 C8 1.777(12)
Fe3 C6 1.814(12)
Fe3 Fe4 2.5689(18)
Fe4 C9 1.743(9)
Fe4 C10 1.762(8)
Fe4 P1 2.234(2)
P1 C29 1.833(8)
P1 C28 1.840(8)
P1 C35 1.848(7)
N1 C15 1.360(10)
N1 C17 1.394(11)
N1 C18 1.416(10)
N2 C16 1.380(10)
N2 C15 1.387(9)
N2 C27 1.455(10)
O1 C1 1.127(13)
O2 C2 1.149(11)
O3 C3 1.132(11)
O4 C4 1.163(9)
O5 C5 1.174(9)
O6 C6 1.156(12)
O7 C7 1.155(10)
O8 C8 1.172(13)
O9 C9 1.160(10)
O10 C10 1.139(9)
O11 C11 1.362(10)
O11 C12 1.407(12)
O12 C13 1.398(10)
O12 C14 1.435(11)
C11 H11A 0.9700
C11 H11B 0.9700
C12 H12A 0.9700
C12 H12B 0.9700
C13 H13A 0.9700
C13 H13B 0.9700
C14 H14A 0.9700
C14 H14B 0.9700
C16 C17 1.335(13)
C16 H16 0.9300
C17 H17 0.9300
C18 C19 1.391(13)
C18 C23 1.412(12)
C19 C20 1.472(16)
C19 C25 1.479(16)
C20 C21 1.37(2)
C20 H20 0.9300
C21 C22 1.39(2)
C21 C26 1.537(18)
C22 C23 1.383(14)
C22 H22 0.9300
C23 C24 1.477(14)
C24 H24A 0.9600
C24 H24B 0.9600
C24 H24C 0.9600
C25 H25A 0.9600
C25 H25B 0.9600
C25 H25C 0.9600
C26 H26A 0.9600
C26 H26B 0.9600
C26 H26C 0.9600
C27 C28 1.546(10)
C27 H27A 0.9700
C27 H27B 0.9700
C28 H28A 0.9700
C28 H28B 0.9700
C29 C30 1.376(11)
C29 C34 1.396(12)
C30 C31 1.431(12)
C30 H30 0.9300
C31 C32 1.373(14)
C31 H31 0.9300
C32 C33 1.372(14)
C32 H32 0.9300
C33 C34 1.393(12)
C33 H33 0.9300
C34 H34 0.9300
C35 C40 1.370(11)
C35 C36 1.395(11)
C36 C37 1.405(12)
C36 H36 0.9300
C37 C38 1.359(15)
C37 H37 0.9300
C38 C39 1.351(16)
C38 H38 0.9300
C39 C40 1.391(12)
C39 H39 0.9300
C40 H40 0.9300
C41 Cl2 1.734(9)
C41 Cl3 1.742(9)
C41 Cl1 1.754(9)
C41 H41 0.9800

loop_
_geom_torsion_atom_site_label_1
_geom_torsion_atom_site_label_2
_geom_torsion_atom_site_label_3
_geom_torsion_atom_site_label_4
_geom_torsion
C11 Se1 Fe1 C1 118.8(12)
Fe2 Se1 Fe1 C1 14.3(12)
C11 Se1 Fe1 C2 -49.2(4)
Fe2 Se1 Fe1 C2 -153.8(3)
C11 Se1 Fe1 C3 -147.0(4)
Fe2 Se1 Fe1 C3 108.5(3)
C11 Se1 Fe1 Se2 51.3(3)
Fe2 Se1 Fe1 Se2 -53.27(5)
C11 Se1 Fe1 Fe2 104.5(3)
C12 Se2 Fe1 C1 147.5(5)
Fe2 Se2 Fe1 C1 -107.0(4)
C12 Se2 Fe1 C2 45.6(5)
Fe2 Se2 Fe1 C2 151.1(3)
C12 Se2 Fe1 C3 -125.4(11)
Fe2 Se2 Fe1 C3 -19.9(10)
C12 Se2 Fe1 Se1 -52.0(3)
Fe2 Se2 Fe1 Se1 53.50(4)
C12 Se2 Fe1 Fe2 -105.5(3)
C12 Se2 Fe2 C5 -151.8(4)
Fe1 Se2 Fe2 C5 107.7(3)
C12 Se2 Fe2 C4 125.2(6)
Fe1 Se2 Fe2 C4 24.8(5)
C12 Se2 Fe2 C15 -52.9(4)
Fe1 Se2 Fe2 C15 -153.3(2)
C12 Se2 Fe2 Se1 47.3(3)
Fe1 Se2 Fe2 Se1 -53.09(5)
C12 Se2 Fe2 Fe1 100.4(3)
C11 Se1 Fe2 C5 -118.5(9)
Fe1 Se1 Fe2 C5 -19.3(8)
C11 Se1 Fe2 C4 165.3(4)
Fe1 Se1 Fe2 C4 -95.4(3)
C11 Se1 Fe2 C15 61.7(4)
Fe1 Se1 Fe2 C15 160.9(2)
C11 Se1 Fe2 Se2 -46.0(3)
Fe1 Se1 Fe2 Se2 53.26(5)
C11 Se1 Fe2 Fe1 -99.2(3)
C1 Fe1 Fe2 C5 -1.5(5)
C2 Fe1 Fe2 C5 -135.8(6)
C3 Fe1 Fe2 C5 94.8(5)
Se1 Fe1 Fe2 C5 173.3(3)
Se2 Fe1 Fe2 C5 -78.6(3)
C1 Fe1 Fe2 C4 -90.0(5)
C2 Fe1 Fe2 C4 135.7(6)
C3 Fe1 Fe2 C4 6.3(4)
Se1 Fe1 Fe2 C4 84.8(3)
Se2 Fe1 Fe2 C4 -167.1(3)
C1 Fe1 Fe2 C15 142.2(7)
C2 Fe1 Fe2 C15 8.0(7)
C3 Fe1 Fe2 C15 -121.4(6)
Se1 Fe1 Fe2 C15 -43.0(5)
Se2 Fe1 Fe2 C15 65.2(5)
C1 Fe1 Fe2 Se2 77.1(5)
C2 Fe1 Fe2 Se2 -57.2(5)
C3 Fe1 Fe2 Se2 173.4(4)
Se1 Fe1 Fe2 Se2 -108.14(5)
C1 Fe1 Fe2 Se1 -174.8(5)
C2 Fe1 Fe2 Se1 50.9(5)
C3 Fe1 Fe2 Se1 -78.4(4)
Se2 Fe1 Fe2 Se1 108.14(5)
C14 Se4 Fe3 C7 128.5(9)
Fe4 Se4 Fe3 C7 25.4(9)
C14 Se4 Fe3 C8 -153.1(5)
Fe4 Se4 Fe3 C8 103.8(4)
C14 Se4 Fe3 C6 -49.0(4)
Fe4 Se4 Fe3 C6 -152.0(3)
C14 Se4 Fe3 Se3 49.9(3)
Fe4 Se4 Fe3 Se3 -53.13(5)
C14 Se4 Fe3 Fe4 103.0(3)
C13 Se3 Fe3 C7 149.4(4)
Fe4 Se3 Fe3 C7 -105.7(3)
C13 Se3 Fe3 C8 -126.8(9)
Fe4 Se3 Fe3 C8 -21.8(9)
C13 Se3 Fe3 C6 49.4(4)
Fe4 Se3 Fe3 C6 154.3(3)
C13 Se3 Fe3 Se4 -51.7(3)
Fe4 Se3 Fe3 Se4 53.18(5)
C13 Se3 Fe3 Fe4 -104.9(3)
C14 Se4 Fe4 C9 153.1(4)
Fe3 Se4 Fe4 C9 -103.7(3)
C14 Se4 Fe4 C10 -117.2(8)
Fe3 Se4 Fe4 C10 -14.0(7)
C14 Se4 Fe4 P1 53.8(3)
Fe3 Se4 Fe4 P1 157.08(7)
C14 Se4 Fe4 Se3 -50.1(3)
Fe3 Se4 Fe4 Se3 53.20(5)
C14 Se4 Fe4 Fe3 -103.3(3)
C13 Se3 Fe4 C9 120.9(8)
Fe3 Se3 Fe4 C9 21.2(7)
C13 Se3 Fe4 C10 -152.8(4)
Fe3 Se3 Fe4 C10 107.5(3)
C13 Se3 Fe4 P1 -53.8(3)
Fe3 Se3 Fe4 P1 -153.49(7)
C13 Se3 Fe4 Se4 46.6(3)
Fe3 Se3 Fe4 Se4 -53.05(5)
C13 Se3 Fe4 Fe3 99.7(3)
C7 Fe3 Fe4 C9 -90.7(4)
C8 Fe3 Fe4 C9 -0.2(4)
C6 Fe3 Fe4 C9 137.2(6)
Se4 Fe3 Fe4 C9 80.0(3)
Se3 Fe3 Fe4 C9 -171.4(3)
C7 Fe3 Fe4 C10 4.2(4)
C8 Fe3 Fe4 C10 94.7(4)
C6 Fe3 Fe4 C10 -127.9(6)
Se4 Fe3 Fe4 C10 174.9(3)
Se3 Fe3 Fe4 C10 -76.5(3)
C7 Fe3 Fe4 P1 139.9(3)
C8 Fe3 Fe4 P1 -129.6(4)
C6 Fe3 Fe4 P1 7.8(6)
Se4 Fe3 Fe4 P1 -49.39(13)
Se3 Fe3 Fe4 P1 59.21(13)
C7 Fe3 Fe4 Se4 -170.7(3)
C8 Fe3 Fe4 Se4 -80.2(4)
C6 Fe3 Fe4 Se4 57.2(5)
Se3 Fe3 Fe4 Se4 108.60(6)
C7 Fe3 Fe4 Se3 80.7(3)
C8 Fe3 Fe4 Se3 171.2(4)
C6 Fe3 Fe4 Se3 -51.4(5)
Se4 Fe3 Fe4 Se3 -108.60(6)
C9 Fe4 P1 C29 34.5(4)
C10 Fe4 P1 C29 -59.9(4)
Se4 Fe4 P1 C29 123.4(3)
Se3 Fe4 P1 C29 -147.7(3)
Fe3 Fe4 P1 C29 164.0(3)
C9 Fe4 P1 C28 156.4(4)
C10 Fe4 P1 C28 62.0(4)
Se4 Fe4 P1 C28 -114.8(3)
Se3 Fe4 P1 C28 -25.8(3)
Fe3 Fe4 P1 C28 -74.2(3)
C9 Fe4 P1 C35 -83.8(4)
C10 Fe4 P1 C35 -178.2(4)
Se4 Fe4 P1 C35 5.1(3)
Se3 Fe4 P1 C35 94.1(3)
Fe3 Fe4 P1 C35 45.7(3)
C2 Fe1 C1 O1 145(58)
C3 Fe1 C1 O1 -117(58)
Se1 Fe1 C1 O1 -23(59)
Se2 Fe1 C1 O1 44(58)
Fe2 Fe1 C1 O1 -11(58)
C1 Fe1 C2 O2 132(35)
C3 Fe1 C2 O2 37(36)
Se1 Fe1 C2 O2 -52(36)
Se2 Fe1 C2 O2 -140(35)
Fe2 Fe1 C2 O2 -94(35)
C1 Fe1 C3 O3 -15(21)
C2 Fe1 C3 O3 88(21)
Se1 Fe1 C3 O3 -174(21)
Se2 Fe1 C3 O3 -101(21)
Fe2 Fe1 C3 O3 -118(21)
C5 Fe2 C4 O4 -51(7)
C15 Fe2 C4 O4 -150(7)
Se2 Fe2 C4 O4 32(7)
Se1 Fe2 C4 O4 109(7)
Fe1 Fe2 C4 O4 53(7)
C4 Fe2 C5 O5 55(12)
C15 Fe2 C5 O5 158(12)
Se2 Fe2 C5 O5 -93(12)
Se1 Fe2 C5 O5 -21(12)
Fe1 Fe2 C5 O5 -38(12)
C7 Fe3 C6 O6 -86(14)
C8 Fe3 C6 O6 -177(100)
Se4 Fe3 C6 O6 93(14)
Se3 Fe3 C6 O6 5(14)
Fe4 Fe3 C6 O6 47(15)
C8 Fe3 C7 O7 39(27)
C6 Fe3 C7 O7 -65(27)
Se4 Fe3 C7 O7 117(27)
Se3 Fe3 C7 O7 -165(27)
Fe4 Fe3 C7 O7 139(27)
C7 Fe3 C8 O8 87(24)
C6 Fe3 C8 O8 -174(100)
Se4 Fe3 C8 O8 -72(24)
Se3 Fe3 C8 O8 3(24)
Fe4 Fe3 C8 O8 -16(24)
C10 Fe4 C9 O9 -78(13)
P1 Fe4 C9 O9 -178(100)
Se4 Fe4 C9 O9 81(13)
Se3 Fe4 C9 O9 7(13)
Fe3 Fe4 C9 O9 25(13)
C9 Fe4 C10 O10 96(19)
P1 Fe4 C10 O10 -163(19)
Se4 Fe4 C10 O10 8(20)
Se3 Fe4 C10 O10 -60(19)
Fe3 Fe4 C10 O10 -4(19)
C12 O11 C11 Se1 74.5(10)
Fe1 Se1 C11 O11 -69.9(9)
Fe2 Se1 C11 O11 -0.8(9)
C11 O11 C12 Se2 -72.2(9)
Fe1 Se2 C12 O11 67.4(8)
Fe2 Se2 C12 O11 -2.4(8)
C14 O12 C13 Se3 -76.2(8)
Fe4 Se3 C13 O12 2.8(7)
Fe3 Se3 C13 O12 71.8(7)
C13 O12 C14 Se4 71.2(9)
Fe3 Se4 C14 O12 -63.4(7)
Fe4 Se4 C14 O12 6.4(7)
C17 N1 C15 N2 -0.3(9)
C18 N1 C15 N2 -176.5(7)
C17 N1 C15 Fe2 -178.9(6)
C18 N1 C15 Fe2 4.9(12)
C16 N2 C15 N1 1.2(8)
C27 N2 C15 N1 174.9(7)
C16 N2 C15 Fe2 179.7(6)
C27 N2 C15 Fe2 -6.6(11)
C5 Fe2 C15 N1 -119.0(7)
C4 Fe2 C15 N1 -29.0(7)
Se2 Fe2 C15 N1 150.0(6)
Se1 Fe2 C15 N1 60.9(7)
Fe1 Fe2 C15 N1 96.5(8)
C5 Fe2 C15 N2 62.7(7)
C4 Fe2 C15 N2 152.8(6)
Se2 Fe2 C15 N2 -28.3(7)
Se1 Fe2 C15 N2 -117.3(6)
Fe1 Fe2 C15 N2 -81.7(8)
C15 N2 C16 C17 -1.6(10)
C27 N2 C16 C17 -176.0(8)
N2 C16 C17 N1 1.3(11)
C15 N1 C17 C16 -0.6(11)
C18 N1 C17 C16 175.9(8)
C15 N1 C18 C19 83.4(11)
C17 N1 C18 C19 -92.4(11)
C15 N1 C18 C23 -103.2(10)
C17 N1 C18 C23 81.0(11)
C23 C18 C19 C20 4.2(14)
N1 C18 C19 C20 177.2(8)
C23 C18 C19 C25 -174.7(9)
N1 C18 C19 C25 -1.7(14)
C18 C19 C20 C21 -2.5(16)
C25 C19 C20 C21 176.4(11)
C19 C20 C21 C22 -0.6(19)
C19 C20 C21 C26 177.9(11)
C20 C21 C22 C23 2(2)
C26 C21 C22 C23 -176.1(12)
C21 C22 C23 C18 -0.5(16)
C21 C22 C23 C24 -178.7(12)
C19 C18 C23 C22 -2.9(14)
N1 C18 C23 C22 -176.0(9)
C19 C18 C23 C24 175.1(10)
N1 C18 C23 C24 2.0(13)
C16 N2 C27 C28 97.5(9)
C15 N2 C27 C28 -75.8(10)
N2 C27 C28 P1 -144.0(6)
C29 P1 C28 C27 70.6(6)
C35 P1 C28 C27 173.1(6)
Fe4 P1 C28 C27 -59.6(6)
C28 P1 C29 C30 -121.4(7)
C35 P1 C29 C30 134.6(7)
Fe4 P1 C29 C30 8.0(7)
C28 P1 C29 C34 61.4(7)
C35 P1 C29 C34 -42.6(7)
Fe4 P1 C29 C34 -169.2(6)
C34 C29 C30 C31 2.7(13)
P1 C29 C30 C31 -174.5(7)
C29 C30 C31 C32 -3.6(14)
C30 C31 C32 C33 0.2(16)
C31 C32 C33 C34 4.0(17)
C32 C33 C34 C29 -4.9(15)
C30 C29 C34 C33 1.6(13)
P1 C29 C34 C33 178.8(7)
C29 P1 C35 C40 113.3(8)
C28 P1 C35 C40 9.2(8)
Fe4 P1 C35 C40 -118.6(7)
C29 P1 C35 C36 -67.6(7)
C28 P1 C35 C36 -171.6(6)
Fe4 P1 C35 C36 60.5(7)
C40 C35 C36 C37 1.4(13)
P1 C35 C36 C37 -177.7(7)
C35 C36 C37 C38 -3.5(15)
C36 C37 C38 C39 6.4(17)
C37 C38 C39 C40 -7.0(18)
C36 C35 C40 C39 -2.0(13)
P1 C35 C40 C39 177.0(7)
C38 C39 C40 C35 4.7(15)
